data_7212105
loop_
_publ_author_name
'Chen, Pang-kuan'
'Qi, Yan'
'Che, Yun-xia'
'Zheng, Ji-min'

_publ_section_title
;
 Network topology and property studies for two binodal self-penetrated
 coordination polymers
;
_journal_issue 3
_journal_name_full CrystEngComm
_journal_page_first 720
_journal_paper_doi 10.1039/b919676p
_journal_volume 12
_journal_year 2010
_chemical_formula_sum 'C30 H20 Co Cu N4 O8'
_chemical_formula_weight 686.97
_chemical_name_systematic
;
?
;
_space_group_IT_number 2
_symmetry_cell_setting triclinic
_symmetry_space_group_name_Hall '-P 1'
_symmetry_space_group_name_H-M 'P -1'
_atom_sites_solution_hydrogens geom
_atom_sites_solution_primary direct
_atom_sites_solution_secondary difmap
_audit_creation_method SHELXL-97
_cell_angle_alpha 91.6510(10)
_cell_angle_beta 93.5430(10)
_cell_angle_gamma 118.5640(10)
_cell_formula_units_Z 2
_cell_length_a 10.6979(8)
_cell_length_b 10.8874(8)
_cell_length_c 14.7652(16)
_cell_measurement_reflns_used 3921
_cell_measurement_temperature 293(2)
_cell_measurement_theta_max 27.70
_cell_measurement_theta_min 2.20
_cell_volume 1504.2(2)
_computing_cell_refinement 'Bruker SMART'
_computing_data_collection 'Bruker SMART'
_computing_data_reduction 'Bruker SAINT'
_computing_molecular_graphics 'Bruker SHELXTL'
_computing_publication_material 'Bruker SHELXTL'
_computing_structure_refinement 'SHELXL-97 (Sheldrick, 1997)'
_computing_structure_solution 'SHELXS-97 (Sheldrick, 1990)'
_diffrn_ambient_temperature 293(2)
_diffrn_measured_fraction_theta_full 0.987
_diffrn_measured_fraction_theta_max 0.987
_diffrn_measurement_device_type 'CCD area detector'
_diffrn_measurement_method 'phi and omega scans'
_diffrn_radiation_monochromator graphite
_diffrn_radiation_source 'fine-focus sealed tube'
_diffrn_radiation_type MoK\a
_diffrn_radiation_wavelength 0.71073
_diffrn_reflns_av_R_equivalents 0.0127
_diffrn_reflns_av_sigmaI/netI 0.0229
_diffrn_reflns_limit_h_max 12
_diffrn_reflns_limit_h_min -10
_diffrn_reflns_limit_k_max 12
_diffrn_reflns_limit_k_min -12
_diffrn_reflns_limit_l_max 17
_diffrn_reflns_limit_l_min -17
_diffrn_reflns_number 8175
_diffrn_reflns_theta_full 25.03
_diffrn_reflns_theta_max 25.03
_diffrn_reflns_theta_min 2.13
_exptl_absorpt_coefficient_mu 1.314
_exptl_absorpt_correction_T_max 1.000000
_exptl_absorpt_correction_T_min 0.818670
_exptl_absorpt_correction_type multi-scan
_exptl_absorpt_process_details SADABS
_exptl_crystal_density_diffrn 1.517
_exptl_crystal_density_meas 0
_exptl_crystal_density_method 1.517
_exptl_crystal_F_000 696
_refine_diff_density_max 0.950
_refine_diff_density_min -0.561
_refine_diff_density_rms 0.064
_refine_ls_extinction_method none
_refine_ls_goodness_of_fit_ref 1.044
_refine_ls_hydrogen_treatment constr
_refine_ls_matrix_type full
_refine_ls_number_parameters 433
_refine_ls_number_reflns 5225
_refine_ls_number_restraints 0
_refine_ls_restrained_S_all 1.044
_refine_ls_R_factor_all 0.0449
_refine_ls_R_factor_gt 0.0366
_refine_ls_shift/su_max 0.000
_refine_ls_shift/su_mean 0.000
_refine_ls_structure_factor_coef Fsqd
_refine_ls_weighting_details 'calc w=1/[\s^2^(Fo^2^)+(0.0626P)^2^+1.1416P] where P=(Fo^2^+2Fc^2^)/3'
_refine_ls_weighting_scheme calc
_refine_ls_wR_factor_gt 0.1055
_refine_ls_wR_factor_ref 0.1111
_reflns_number_gt 4415
_reflns_number_total 5225
_reflns_threshold_expression >2sigma(I)
_cod_data_source_file b919676p.txt
_cod_data_source_block 50911a
_cod_depositor_comments
;
The following automatic conversions were performed:

'_symmetry_cell_setting' value 'Triclinic' changed to 'triclinic'
according to /home/saulius/struct/CIF-dictionaries/cif_core.dic
dictionary named 'cif_core.dic' version 2.4.2 from
2011-04-26.

'_exptl_absorpt_correction_type' value 'MULTI-SCAN'
changed to 'multi-scan' according to
/home/saulius/struct/CIF-dictionaries/cif_core.dic dictionary named
'cif_core.dic' version 2.4.2 from 2011-04-26.

Automatic conversion script
Id: cif_fix_values 1891 2012-01-12 08:04:46Z andrius 
;
_cod_original_sg_symbol_H-M P-1
_cod_database_code 7212105

loop_
_symmetry_equiv_pos_as_xyz
'x, y, z'
'-x, -y, -z'

loop_
_atom_site_label
_atom_site_type_symbol
_atom_site_fract_x
_atom_site_fract_y
_atom_site_fract_z
_atom_site_U_iso_or_equiv
_atom_site_adp_type
_atom_site_occupancy
_atom_site_symmetry_multiplicity
_atom_site_calc_flag
_atom_site_refinement_flags
_atom_site_disorder_assembly
_atom_site_disorder_group
Co1 Co 0.39153(4) -0.01041(4) 0.44600(2) 0.02966(12) Uani 1 1 d . . .
Cu1 Cu 0.61156(4) 0.18545(5) -0.05883(3) 0.05483(15) Uani 1 1 d . . .
O1 O 0.6375(3) 0.2951(3) 0.07135(16) 0.0601(6) Uani 1 1 d . . .
O2 O 0.8355(3) 0.4962(2) 0.05690(16) 0.0587(6) Uani 1 1 d . . .
O3 O 0.7239(2) 0.1434(3) 0.46605(16) 0.0576(6) Uani 1 1 d . . .
O4 O 0.5398(2) 0.1249(3) 0.37550(16) 0.0568(6) Uani 1 1 d . . .
O5 O 0.4095(3) -0.1628(3) 0.38556(16) 0.0564(6) Uani 1 1 d . . .
O6 O 0.5907(3) -0.1481(3) 0.47634(16) 0.0568(6) Uani 1 1 d . . .
O7 O 0.3278(3) -0.6165(3) 0.08237(19) 0.0719(8) Uani 1 1 d . . .
O8 O 0.2550(3) -0.4595(3) 0.10531(16) 0.0563(6) Uani 1 1 d . . .
N1 N 0.7580(3) 0.1310(3) -0.0504(2) 0.0498(7) Uani 1 1 d . . .
N2 N 0.4327(3) 0.1560(3) -0.11600(19) 0.0467(6) Uani 1 1 d . . .
N3 N -0.2069(3) 0.0422(3) -0.3608(2) 0.0543(7) Uani 1 1 d . . .
C1 C 0.2557(3) 0.2269(3) -0.1467(2) 0.0429(7) Uani 1 1 d . . .
H1 H 0.2228 0.2902 -0.1343 0.051 Uiso 1 1 calc R . .
C2 C 0.3781(3) 0.2418(3) -0.1003(2) 0.0425(7) Uani 1 1 d . . .
H2 H 0.4253 0.3150 -0.0559 0.051 Uiso 1 1 calc R . .
C3 C 0.3625(4) 0.0514(4) -0.1800(3) 0.0710(12) Uani 1 1 d . . .
H3 H 0.3991 -0.0089 -0.1922 0.085 Uiso 1 1 calc R . .
C4 C 0.2383(4) 0.0287(4) -0.2286(3) 0.0740(13) Uani 1 1 d . . .
H4 H 0.1928 -0.0458 -0.2723 0.089 Uiso 1 1 calc R . .
C5 C 0.1814(3) 0.1167(4) -0.2123(2) 0.0475(8) Uani 1 1 d . A .
C6 C 0.0475(4) 0.0923(4) -0.2633(2) 0.0513(8) Uani 1 1 d . . .
C7 C -0.0637(8) -0.0444(7) -0.2874(5) 0.065(2) Uani 0.65 1 d P A 1
H7A H -0.0545 -0.1212 -0.2698 0.078 Uiso 0.65 1 calc PR A 1
C8 C -0.1851(7) -0.0643(6) -0.3365(5) 0.0586(16) Uani 0.65 1 d P A 1
H8A H -0.2557 -0.1554 -0.3537 0.070 Uiso 0.65 1 calc PR A 1
C9 C -0.1098(12) 0.1680(11) -0.3293(7) 0.071(3) Uani 0.65 1 d P A 1
H9A H -0.1264 0.2426 -0.3413 0.085 Uiso 0.65 1 calc PR A 1
C10 C 0.0148(11) 0.1966(10) -0.2798(7) 0.066(3) Uani 0.65 1 d P A 1
H10A H 0.0777 0.2879 -0.2574 0.079 Uiso 0.65 1 calc PR A 1
C7' C 0.001(2) 0.010(3) -0.3435(16) 0.166(14) Uani 0.35 1 d P A 2
H7'A H 0.0493 -0.0363 -0.3627 0.199 Uiso 0.35 1 calc PR A 2
C8' C -0.115(2) -0.004(3) -0.3947(15) 0.166(13) Uani 0.35 1 d P A 2
H8'A H -0.1347 -0.0456 -0.4535 0.200 Uiso 0.35 1 calc PR A 2
C9' C -0.146(2) 0.133(2) -0.2931(11) 0.058(5) Uani 0.35 1 d P A 2
H9'A H -0.1889 0.1859 -0.2772 0.070 Uiso 0.35 1 calc PR A 2
C10' C -0.0245(19) 0.158(2) -0.2425(11) 0.063(5) Uani 0.35 1 d P A 2
H10B H 0.0085 0.2230 -0.1926 0.075 Uiso 0.35 1 calc PR A 2
C11 C 0.8897(4) 0.2132(4) -0.0123(3) 0.0586(10) Uani 1 1 d . . .
H11 H 0.9179 0.3073 0.0011 0.070 Uiso 1 1 calc R . .
C12 C 0.9866(4) 0.1666(4) 0.0086(3) 0.0574(9) Uani 1 1 d . . .
H12 H 1.0767 0.2282 0.0365 0.069 Uiso 1 1 calc R . .
C13 C 0.9501(3) 0.0284(3) -0.0120(2) 0.0419(7) Uani 1 1 d . . .
C14 C 0.8160(3) -0.0551(3) -0.0563(3) 0.0520(8) Uani 1 1 d . . .
H14 H 0.7879 -0.1477 -0.0746 0.062 Uiso 1 1 calc R . .
C15 C 0.7246(4) -0.0018(4) -0.0733(3) 0.0540(9) Uani 1 1 d . . .
H15 H 0.6346 -0.0609 -0.1022 0.065 Uiso 1 1 calc R . .
C16 C 0.8132(3) 0.3871(3) 0.1960(2) 0.0445(7) Uani 1 1 d . . .
C17 C 0.9577(4) 0.4647(4) 0.2241(3) 0.0628(10) Uani 1 1 d . . .
H17 H 1.0205 0.5268 0.1857 0.075 Uiso 1 1 calc R . .
C18 C 1.0081(4) 0.4499(5) 0.3085(3) 0.0771(13) Uani 1 1 d . . .
H18 H 1.1048 0.5030 0.3274 0.092 Uiso 1 1 calc R . .
C19 C 0.9163(4) 0.3568(4) 0.3658(3) 0.0657(10) Uani 1 1 d . . .
H19 H 0.9517 0.3461 0.4225 0.079 Uiso 1 1 calc R . .
C20 C 0.7720(3) 0.2795(3) 0.3390(2) 0.0451(7) Uani 1 1 d . . .
C21 C 0.7218(3) 0.2957(3) 0.2539(2) 0.0424(7) Uani 1 1 d . . .
H21 H 0.6249 0.2440 0.2355 0.051 Uiso 1 1 calc R . .
C22 C 0.7554(4) 0.3927(3) 0.1011(2) 0.0465(7) Uani 1 1 d . . .
C23 C 0.6713(3) 0.1753(3) 0.3985(2) 0.0442(7) Uani 1 1 d . . .
C24 C 0.4872(4) -0.3275(3) 0.3590(2) 0.0470(7) Uani 1 1 d . . .
C25 C 0.5574(5) -0.3979(5) 0.3916(3) 0.0739(12) Uani 1 1 d . . .
H25 H 0.6117 -0.3687 0.4473 0.089 Uiso 1 1 calc R . .
C26 C 0.5466(6) -0.5118(5) 0.3408(3) 0.0964(18) Uani 1 1 d . . .
H26 H 0.5917 -0.5606 0.3638 0.116 Uiso 1 1 calc R . .
C27 C 0.4709(5) -0.5540(4) 0.2576(3) 0.0741(12) Uani 1 1 d . . .
H27 H 0.4676 -0.6288 0.2235 0.089 Uiso 1 1 calc R . .
C28 C 0.3990(4) -0.4852(3) 0.2241(2) 0.0486(8) Uani 1 1 d . . .
C29 C 0.4060(3) -0.3736(3) 0.2759(2) 0.0431(7) Uani 1 1 d . . .
H29 H 0.3556 -0.3288 0.2547 0.052 Uiso 1 1 calc R . .
C30 C 0.4969(3) -0.2036(3) 0.4111(2) 0.0435(7) Uani 1 1 d . . .
N4 N 0.3225(4) -0.5275(3) 0.1310(2) 0.0680(9) Uani 1 1 d . . .

loop_
_atom_site_aniso_label
_atom_site_aniso_U_11
_atom_site_aniso_U_22
_atom_site_aniso_U_33
_atom_site_aniso_U_23
_atom_site_aniso_U_13
_atom_site_aniso_U_12
Co1 0.0266(2) 0.0366(2) 0.0306(2) -0.00498(14) -0.00872(14) 0.02085(17)
Cu1 0.0383(2) 0.0601(3) 0.0717(3) -0.0110(2) -0.0175(2) 0.0316(2)
O1 0.0468(14) 0.0625(16) 0.0525(14) -0.0046(12) -0.0031(11) 0.0128(12)
O2 0.0590(15) 0.0507(14) 0.0534(14) 0.0035(11) -0.0032(12) 0.0168(12)
O3 0.0442(13) 0.0699(16) 0.0565(14) 0.0131(12) -0.0027(11) 0.0259(12)
O4 0.0421(13) 0.0701(16) 0.0579(14) 0.0137(12) -0.0010(11) 0.0269(12)
O5 0.0642(15) 0.0646(15) 0.0545(14) -0.0196(11) -0.0185(11) 0.0461(13)
O6 0.0619(15) 0.0639(15) 0.0572(14) -0.0198(12) -0.0196(12) 0.0445(13)
O7 0.0847(19) 0.0566(15) 0.0745(18) -0.0328(14) -0.0131(15) 0.0384(15)
O8 0.0609(15) 0.0585(15) 0.0565(14) -0.0069(11) -0.0031(11) 0.0358(13)
N1 0.0364(14) 0.0488(16) 0.0686(18) -0.0038(13) -0.0066(13) 0.0258(13)
N2 0.0363(14) 0.0488(15) 0.0583(16) -0.0104(12) -0.0134(12) 0.0258(12)
N3 0.0479(16) 0.0578(18) 0.0627(18) -0.0080(14) -0.0197(14) 0.0332(15)
C1 0.0389(16) 0.0458(17) 0.0496(17) -0.0059(14) -0.0044(13) 0.0264(14)
C2 0.0364(16) 0.0455(17) 0.0457(17) -0.0087(13) -0.0069(13) 0.0217(14)
C3 0.060(2) 0.065(2) 0.102(3) -0.039(2) -0.037(2) 0.048(2)
C4 0.063(2) 0.071(3) 0.096(3) -0.046(2) -0.042(2) 0.047(2)
C5 0.0395(17) 0.054(2) 0.0536(19) -0.0082(15) -0.0121(14) 0.0292(16)
C6 0.0437(18) 0.058(2) 0.059(2) -0.0130(16) -0.0180(15) 0.0333(17)
C7 0.058(4) 0.042(3) 0.093(5) -0.007(3) -0.033(4) 0.029(3)
C8 0.046(3) 0.044(3) 0.082(5) -0.008(3) -0.027(3) 0.023(3)
C9 0.067(6) 0.048(4) 0.100(9) -0.006(5) -0.035(6) 0.035(5)
C10 0.052(5) 0.040(4) 0.100(8) -0.011(5) -0.035(5) 0.023(4)
C7' 0.132(18) 0.25(3) 0.17(2) -0.17(2) -0.123(16) 0.17(2)
C8' 0.143(18) 0.27(3) 0.156(18) -0.16(2) -0.103(15) 0.18(2)
C9' 0.056(10) 0.087(14) 0.052(9) -0.022(7) -0.016(6) 0.055(11)
C10' 0.059(11) 0.088(14) 0.056(9) -0.028(8) -0.024(7) 0.052(11)
C11 0.0395(18) 0.0420(18) 0.098(3) -0.0133(18) -0.0107(18) 0.0253(16)
C12 0.0327(16) 0.0444(18) 0.094(3) -0.0120(18) -0.0120(17) 0.0203(15)
C13 0.0333(15) 0.0401(16) 0.0559(18) 0.0034(14) 0.0020(13) 0.0206(13)
C14 0.0439(18) 0.0396(17) 0.074(2) -0.0052(16) -0.0120(16) 0.0235(15)
C15 0.0405(18) 0.0458(19) 0.073(2) -0.0082(16) -0.0165(16) 0.0216(15)
C16 0.0430(17) 0.0444(17) 0.0466(17) -0.0039(14) 0.0001(14) 0.0222(15)
C17 0.047(2) 0.065(2) 0.062(2) 0.0099(18) 0.0024(17) 0.0153(18)
C18 0.039(2) 0.093(3) 0.071(3) 0.013(2) -0.0112(19) 0.011(2)
C19 0.049(2) 0.080(3) 0.057(2) 0.0086(19) -0.0078(17) 0.023(2)
C20 0.0424(17) 0.0454(18) 0.0495(18) -0.0024(14) -0.0006(14) 0.0236(15)
C21 0.0401(16) 0.0415(17) 0.0486(17) -0.0059(13) -0.0006(13) 0.0231(14)
C22 0.0474(19) 0.0474(19) 0.0470(18) -0.0043(15) 0.0019(15) 0.0255(16)
C23 0.0451(18) 0.0457(18) 0.0458(17) -0.0052(14) -0.0018(14) 0.0263(15)
C24 0.0534(19) 0.0482(18) 0.0469(18) -0.0036(14) -0.0015(15) 0.0315(16)
C25 0.102(3) 0.080(3) 0.064(2) -0.017(2) -0.024(2) 0.068(3)
C26 0.146(5) 0.097(4) 0.090(3) -0.024(3) -0.036(3) 0.101(4)
C27 0.104(3) 0.066(2) 0.073(3) -0.022(2) -0.018(2) 0.062(3)
C28 0.0525(19) 0.0428(18) 0.0506(18) -0.0052(14) 0.0009(15) 0.0238(16)
C29 0.0446(17) 0.0412(17) 0.0464(17) 0.0001(13) 0.0025(14) 0.0232(14)
C30 0.0471(18) 0.0488(18) 0.0397(16) -0.0025(13) -0.0021(14) 0.0281(15)
N4 0.061(2) 0.0569(19) 0.071(2) -0.0090(16) 0.0048(16) 0.0170(16)

loop_
_atom_type_symbol
_atom_type_description
_atom_type_scat_dispersion_real
_atom_type_scat_dispersion_imag
_atom_type_scat_source
C C 0.0033 0.0016 'International Tables Vol C Tables 4.2.6.8 and 6.1.1.4'
H H 0.0000 0.0000 'International Tables Vol C Tables 4.2.6.8 and 6.1.1.4'
N N 0.0061 0.0033 'International Tables Vol C Tables 4.2.6.8 and 6.1.1.4'
O O 0.0106 0.0060 'International Tables Vol C Tables 4.2.6.8 and 6.1.1.4'
Cu Cu 0.3201 1.2651 'International Tables Vol C Tables 4.2.6.8 and 6.1.1.4'
Co Co 0.3494 0.9721 'International Tables Vol C Tables 4.2.6.8 and 6.1.1.4'

loop_
_geom_angle_atom_site_label_1
_geom_angle_atom_site_label_2
_geom_angle_atom_site_label_3
_geom_angle
_geom_angle_site_symmetry_1
_geom_angle_site_symmetry_3
O4 Co1 O5 89.99(11) . .
O4 Co1 O6 88.35(11) . 2_656
O5 Co1 O6 167.65(9) . 2_656
O4 Co1 O3 167.96(9) . 2_656
O5 Co1 O3 88.49(11) . 2_656
O6 Co1 O3 90.58(11) 2_656 2_656
O4 Co1 N3 98.75(11) . 2
O5 Co1 N3 95.20(10) . 2
O6 Co1 N3 97.15(10) 2_656 2
O3 Co1 N3 93.28(11) 2_656 2
O4 Co1 Co1 84.67(7) . 2_656
O5 Co1 Co1 82.69(7) . 2_656
O6 Co1 Co1 84.98(7) 2_656 2_656
O3 Co1 Co1 83.29(7) 2_656 2_656
N3 Co1 Co1 176.00(9) 2 2_656
N2 Cu1 N1 148.27(12) . .
N2 Cu1 O1 105.56(11) . .
N1 Cu1 O1 104.06(11) . .
C22 O1 Cu1 120.8(2) . .
C23 O3 Co1 123.7(2) . 2_656
C23 O4 Co1 122.9(2) . .
C30 O5 Co1 125.2(2) . .
C30 O6 Co1 122.0(2) . 2_656
C11 N1 C15 116.1(3) . .
C11 N1 Cu1 123.7(2) . .
C15 N1 Cu1 119.7(2) . .
C3 N2 C2 117.1(3) . .
C3 N2 Cu1 119.3(2) . .
C2 N2 Cu1 123.3(2) . .
C9' N3 C9 30.9(7) . .
C9' N3 C8 102.9(9) . .
C9 N3 C8 116.5(6) . .
C9' N3 C8' 111.9(10) . .
C9 N3 C8' 98.3(11) . .
C8 N3 C8' 50.3(12) . .
C9' N3 Co1 126.3(8) . 2
C9 N3 Co1 121.1(5) . 2
C8 N3 Co1 122.4(3) . 2
C8' N3 Co1 118.7(7) . 2
C2 C1 C5 119.6(3) . .
C2 C1 H1 120.2 . .
C5 C1 H1 120.2 . .
N2 C2 C1 123.2(3) . .
N2 C2 H2 118.4 . .
C1 C2 H2 118.4 . .
N2 C3 C4 123.0(3) . .
N2 C3 H3 118.5 . .
C4 C3 H3 118.5 . .
C3 C4 C5 120.0(3) . .
C3 C4 H4 120.0 . .
C5 C4 H4 120.0 . .
C4 C5 C1 117.0(3) . .
C4 C5 C6 120.4(3) . .
C1 C5 C6 122.6(3) . .
C10' C6 C10 31.4(7) . .
C10' C6 C7' 115.9(10) . .
C10 C6 C7' 103.3(11) . .
C10' C6 C7 101.7(9) . .
C10 C6 C7 115.2(5) . .
C7' C6 C7 46.8(13) . .
C10' C6 C5 123.7(8) . .
C10 C6 C5 123.1(5) . .
C7' C6 C5 119.9(6) . .
C7 C6 C5 121.2(4) . .
C8 C7 C6 120.0(5) . .
C8 C7 H7A 120.0 . .
C6 C7 H7A 120.0 . .
N3 C8 C7 122.7(5) . .
N3 C8 H8A 118.6 . .
C7 C8 H8A 118.6 . .
N3 C9 C10 124.1(9) . .
N3 C9 H9A 118.0 . .
C10 C9 H9A 118.0 . .
C6 C10 C9 120.5(9) . .
C6 C10 H10A 119.7 . .
C9 C10 H10A 119.7 . .
C8' C7' C6 120.7(12) . .
C8' C7' H7'A 119.6 . .
C6 C7' H7'A 119.6 . .
C7' C8' N3 121.3(14) . .
C7' C8' H8'A 119.3 . .
N3 C8' H8'A 119.3 . .
N3 C9' C10' 126.3(16) . .
N3 C9' H9'A 116.8 . .
C10' C9' H9'A 116.8 . .
C6 C10' C9' 120.8(16) . .
C6 C10' H10B 119.6 . .
C9' C10' H10B 119.6 . .
N1 C11 C12 123.7(3) . .
N1 C11 H11 118.2 . .
C12 C11 H11 118.2 . .
C11 C12 C13 120.0(3) . .
C11 C12 H12 120.0 . .
C13 C12 H12 120.0 . .
C12 C13 C14 116.3(3) . .
C12 C13 C13 122.0(3) . 2_755
C14 C13 C13 121.7(3) . 2_755
C15 C14 C13 120.2(3) . .
C15 C14 H14 119.9 . .
C13 C14 H14 119.9 . .
N1 C15 C14 123.5(3) . .
N1 C15 H15 118.2 . .
C14 C15 H15 118.2 . .
C21 C16 C17 119.1(3) . .
C21 C16 C22 119.1(3) . .
C17 C16 C22 121.6(3) . .
C18 C17 C16 120.1(3) . .
C18 C17 H17 120.0 . .
C16 C17 H17 120.0 . .
C17 C18 C19 120.5(4) . .
C17 C18 H18 119.7 . .
C19 C18 H18 119.7 . .
C18 C19 C20 120.1(3) . .
C18 C19 H19 120.0 . .
C20 C19 H19 120.0 . .
C19 C20 C21 119.1(3) . .
C19 C20 C23 121.1(3) . .
C21 C20 C23 119.8(3) . .
C16 C21 C20 121.1(3) . .
C16 C21 H21 119.4 . .
C20 C21 H21 119.4 . .
O1 C22 O2 125.2(3) . .
O1 C22 C16 118.2(3) . .
O2 C22 C16 116.5(3) . .
O3 C23 O4 125.4(3) . .
O3 C23 C20 117.6(3) . .
O4 C23 C20 117.0(3) . .
C25 C24 C29 119.1(3) . .
C25 C24 C30 121.4(3) . .
C29 C24 C30 119.4(3) . .
C24 C25 C26 119.6(4) . .
C24 C25 H25 120.2 . .
C26 C25 H25 120.2 . .
C27 C26 C25 121.2(4) . .
C27 C26 H26 119.4 . .
C25 C26 H26 119.4 . .
C26 C27 C28 119.9(3) . .
C26 C27 H27 120.0 . .
C28 C27 H27 120.0 . .
C29 C28 C27 119.0(3) . .
C29 C28 N4 121.3(3) . .
C27 C28 N4 119.5(3) . .
C28 C29 C24 121.0(3) . .
C28 C29 H29 119.5 . .
C24 C29 H29 119.5 . .
O6 C30 O5 125.0(3) . .
O6 C30 C24 118.1(3) . .
O5 C30 C24 116.9(3) . .
O7 N4 O8 123.1(3) . .
O7 N4 C28 121.2(3) . .
O8 N4 C28 115.7(3) . .

loop_
_geom_bond_atom_site_label_1
_geom_bond_atom_site_label_2
_geom_bond_distance
_geom_bond_site_symmetry_2
Co1 O4 1.956(2) .
Co1 O5 1.957(2) .
Co1 O6 1.968(2) 2_656
Co1 O3 1.976(2) 2_656
Co1 N3 2.150(3) 2
Co1 Co1 2.6456(6) 2_656
Cu1 N2 1.917(2) .
Cu1 N1 1.920(2) .
Cu1 O1 2.164(2) .
O1 C22 1.240(4) .
O2 C22 1.272(4) .
O3 C23 1.253(4) .
O3 Co1 1.976(2) 2_656
O4 C23 1.260(4) .
O5 C30 1.255(4) .
O6 C30 1.252(4) .
O6 Co1 1.968(2) 2_656
O7 N4 1.216(4) .
O8 N4 1.307(4) .
N1 C11 1.331(4) .
N1 C15 1.340(4) .
N2 C3 1.337(4) .
N2 C2 1.339(4) .
N3 C9' 1.281(19) .
N3 C9 1.309(12) .
N3 C8 1.341(6) .
N3 C8' 1.413(14) .
N3 Co1 2.150(3) 2
C1 C2 1.375(4) .
C1 C5 1.391(4) .
C1 H1 0.9300 .
C2 H2 0.9300 .
C3 C4 1.378(5) .
C3 H3 0.9300 .
C4 C5 1.382(5) .
C4 H4 0.9300 .
C5 C6 1.476(4) .
C6 C10' 1.322(18) .
C6 C10 1.362(10) .
C6 C7' 1.376(15) .
C6 C7 1.407(8) .
C7 C8 1.366(9) .
C7 H7A 0.9300 .
C8 H8A 0.9300 .
C9 C10 1.370(15) .
C9 H9A 0.9300 .
C10 H10A 0.9300 .
C7' C8' 1.35(2) .
C7' H7'A 0.9300 .
C8' H8'A 0.9300 .
C9' C10' 1.36(3) .
C9' H9'A 0.9300 .
C10' H10B 0.9300 .
C11 C12 1.378(5) .
C11 H11 0.9300 .
C12 C13 1.380(5) .
C12 H12 0.9300 .
C13 C14 1.383(4) .
C13 C13 1.499(6) 2_755
C14 C15 1.370(5) .
C14 H14 0.9300 .
C15 H15 0.9300 .
C16 C21 1.378(5) .
C16 C17 1.389(5) .
C16 C22 1.510(5) .
C17 C18 1.372(5) .
C17 H17 0.9300 .
C18 C19 1.381(5) .
C18 H18 0.9300 .
C19 C20 1.383(5) .
C19 H19 0.9300 .
C20 C21 1.385(4) .
C20 C23 1.491(5) .
C21 H21 0.9300 .
C24 C25 1.382(5) .
C24 C29 1.388(4) .
C24 C30 1.490(4) .
C25 C26 1.383(6) .
C25 H25 0.9300 .
C26 C27 1.365(6) .
C26 H26 0.9300 .
C27 C28 1.387(5) .
C27 H27 0.9300 .
C28 C29 1.386(4) .
C28 N4 1.495(5) .
C29 H29 0.9300 .

loop_
_geom_torsion_atom_site_label_1
_geom_torsion_atom_site_label_2
_geom_torsion_atom_site_label_3
_geom_torsion_atom_site_label_4
_geom_torsion
_geom_torsion_site_symmetry_1
_geom_torsion_site_symmetry_4
N2 Cu1 O1 C22 -139.1(3) . .
N1 Cu1 O1 C22 52.4(3) . .
O5 Co1 O4 C23 -83.7(3) . .
O6 Co1 O4 C23 84.0(3) 2_656 .
O3 Co1 O4 C23 -1.0(7) 2_656 .
N3 Co1 O4 C23 -179.0(3) 2 .
Co1 Co1 O4 C23 -1.1(2) 2_656 .
O4 Co1 O5 C30 86.9(3) . .
O6 Co1 O5 C30 4.7(7) 2_656 .
O3 Co1 O5 C30 -81.2(3) 2_656 .
N3 Co1 O5 C30 -174.3(3) 2 .
Co1 Co1 O5 C30 2.3(3) 2_656 .
N2 Cu1 N1 C11 160.7(3) . .
O1 Cu1 N1 C11 -40.7(3) . .
N2 Cu1 N1 C15 -28.0(4) . .
O1 Cu1 N1 C15 130.6(3) . .
N1 Cu1 N2 C3 2.2(5) . .
O1 Cu1 N2 C3 -156.2(3) . .
N1 Cu1 N2 C2 -172.6(2) . .
O1 Cu1 N2 C2 29.0(3) . .
C3 N2 C2 C1 -0.3(5) . .
Cu1 N2 C2 C1 174.6(2) . .
C5 C1 C2 N2 1.3(5) . .
C2 N2 C3 C4 -0.5(7) . .
Cu1 N2 C3 C4 -175.6(4) . .
N2 C3 C4 C5 0.3(8) . .
C3 C4 C5 C1 0.7(7) . .
C3 C4 C5 C6 -179.2(4) . .
C2 C1 C5 C4 -1.4(5) . .
C2 C1 C5 C6 178.5(3) . .
C4 C5 C6 C10' 169.6(10) . .
C1 C5 C6 C10' -10.4(11) . .
C4 C5 C6 C10 -152.6(6) . .
C1 C5 C6 C10 27.5(8) . .
C4 C5 C6 C7' -18.8(18) . .
C1 C5 C6 C7' 161.3(17) . .
C4 C5 C6 C7 36.1(7) . .
C1 C5 C6 C7 -143.8(5) . .
C10' C6 C7 C8 39.7(11) . .
C10 C6 C7 C8 9.7(11) . .
C7' C6 C7 C8 -75.0(11) . .
C5 C6 C7 C8 -178.4(6) . .
C9' N3 C8 C7 -34.6(11) . .
C9 N3 C8 C7 -4.9(11) . .
C8' N3 C8 C7 73.2(11) . .
Co1 N3 C8 C7 175.5(6) 2 .
C6 C7 C8 N3 -2.5(12) . .
C9' N3 C9 C10 75(2) . .
C8 N3 C9 C10 5.0(13) . .
C8' N3 C9 C10 -44.5(16) . .
Co1 N3 C9 C10 -175.4(8) 2 .
C10' C6 C10 C9 -80(2) . .
C7' C6 C10 C9 38.5(16) . .
C7 C6 C10 C9 -9.7(12) . .
C5 C6 C10 C9 178.5(7) . .
N3 C9 C10 C6 2.6(16) . .
C10' C6 C7' C8' -2(4) . .
C10 C6 C7' C8' -33(3) . .
C7 C6 C7' C8' 79(3) . .
C5 C6 C7' C8' -175(2) . .
C6 C7' C8' N3 -12(5) . .
C9' N3 C8' C7' 20(3) . .
C9 N3 C8' C7' 49(3) . .
C8 N3 C8' C7' -69(3) . .
Co1 N3 C8' C7' -178(2) 2 .
C9 N3 C9' C10' -85(3) . .
C8 N3 C9' C10' 35.8(19) . .
C8' N3 C9' C10' -16(2) . .
Co1 N3 C9' C10' -175.9(13) 2 .
C10 C6 C10' C9' 79(2) . .
C7' C6 C10' C9' 7(2) . .
C7 C6 C10' C9' -40.5(17) . .
C5 C6 C10' C9' 178.9(12) . .
N3 C9' C10' C6 3(3) . .
C15 N1 C11 C12 -3.7(6) . .
Cu1 N1 C11 C12 167.9(3) . .
N1 C11 C12 C13 1.4(7) . .
C11 C12 C13 C14 2.2(6) . .
C11 C12 C13 C13 -178.1(4) . 2_755
C12 C13 C14 C15 -3.4(5) . .
C13 C13 C14 C15 176.9(4) 2_755 .
C11 N1 C15 C14 2.5(6) . .
Cu1 N1 C15 C14 -169.5(3) . .
C13 C14 C15 N1 1.1(6) . .
C21 C16 C17 C18 0.0(6) . .
C22 C16 C17 C18 -175.6(4) . .
C16 C17 C18 C19 0.8(7) . .
C17 C18 C19 C20 -1.3(7) . .
C18 C19 C20 C21 0.8(6) . .
C18 C19 C20 C23 178.3(4) . .
C17 C16 C21 C20 -0.5(5) . .
C22 C16 C21 C20 175.2(3) . .
C19 C20 C21 C16 0.0(5) . .
C23 C20 C21 C16 -177.4(3) . .
Cu1 O1 C22 O2 49.6(4) . .
Cu1 O1 C22 C16 -127.7(3) . .
C21 C16 C22 O1 -15.9(4) . .
C17 C16 C22 O1 159.7(3) . .
C21 C16 C22 O2 166.6(3) . .
C17 C16 C22 O2 -17.8(5) . .
Co1 O3 C23 O4 -2.4(5) 2_656 .
Co1 O3 C23 C20 178.8(2) 2_656 .
Co1 O4 C23 O3 2.4(5) . .
Co1 O4 C23 C20 -178.9(2) . .
C19 C20 C23 O3 -11.5(5) . .
C21 C20 C23 O3 166.0(3) . .
C19 C20 C23 O4 169.7(3) . .
C21 C20 C23 O4 -12.9(4) . .
C29 C24 C25 C26 0.4(7) . .
C30 C24 C25 C26 -179.5(4) . .
C24 C25 C26 C27 1.9(9) . .
C25 C26 C27 C28 -2.3(9) . .
C26 C27 C28 C29 0.3(7) . .
C26 C27 C28 N4 177.0(5) . .
C27 C28 C29 C24 2.0(5) . .
N4 C28 C29 C24 -174.6(3) . .
C25 C24 C29 C28 -2.4(5) . .
C30 C24 C29 C28 177.5(3) . .
Co1 O6 C30 O5 3.0(5) 2_656 .
Co1 O6 C30 C24 -177.0(2) 2_656 .
Co1 O5 C30 O6 -3.9(5) . .
Co1 O5 C30 C24 176.2(2) . .
C25 C24 C30 O6 13.2(5) . .
C29 C24 C30 O6 -166.7(3) . .
C25 C24 C30 O5 -166.9(4) . .
C29 C24 C30 O5 13.2(5) . .
C29 C28 N4 O7 173.0(3) . .
C27 C28 N4 O7 -3.6(5) . .
C29 C28 N4 O8 -4.8(5) . .
C27 C28 N4 O8 178.6(4) . .
